data_4074580
loop_
_publ_author_name
'Kuan, Seah Ling'
'Tay, Elaine Phuay Leng'
'Leong, Weng Kee'
'Goh, Lai Yoong'
'Lin, Ching Yeh'
'Gill, Peter M. W.'
'Webster, Richard D.'

_publ_section_title
;
 Highly Oxidized Ruthenium Organometallic Compounds. The Synthesis and
 One-Electron Electrochemical Oxidation of [Cp*RuIVCl2(S2CR)] (Cp* =
 \h5-C5Me5, R = NMe2, NEt2, OiPr)
;
_journal_issue 26
_journal_name_full Organometallics
_journal_page_first 6134
_journal_paper_doi 10.1021/om060866z
_journal_volume 25
_journal_year 2006
_chemical_formula_sum 'C13 H21 Cl7 N Ru S2 Sb'
_chemical_formula_weight 726.40
_chemical_name_systematic
; 
 ? 
;
_space_group_IT_number 14
_symmetry_cell_setting monoclinic
_symmetry_space_group_name_Hall '-P 2yn'
_symmetry_space_group_name_H-M 'P 1 21/n 1'
_atom_sites_solution_hydrogens geom
_atom_sites_solution_primary direct
_atom_sites_solution_secondary difmap
_audit_creation_method SHELXL-97
_cell_angle_alpha 90.00
_cell_angle_beta 96.5860(10)
_cell_angle_gamma 90.00
_cell_formula_units_Z 4
_cell_length_a 8.2628(5)
_cell_length_b 11.0759(7)
_cell_length_c 26.4815(16)
_cell_measurement_reflns_used 5091
_cell_measurement_temperature 223(2)
_cell_measurement_theta_max 29.34
_cell_measurement_theta_min 2.40
_cell_volume 2407.5(3)
_computing_cell_refinement 'Bruker SMART'
_computing_data_collection 'Bruker SMART'
_computing_data_reduction 'Bruker SAINT'
_computing_molecular_graphics 'Bruker SHELXTL'
_computing_publication_material 'Bruker SHELXTL'
_computing_structure_refinement 'SHELXL-97 (Sheldrick, 1997)'
_computing_structure_solution 'SHELXS-97 (Sheldrick, 1990)'
_diffrn_ambient_temperature 223(2)
_diffrn_measured_fraction_theta_full 1.000
_diffrn_measured_fraction_theta_max 1.000
_diffrn_measurement_device_type 'CCD area detector'
_diffrn_measurement_method 'phi and omega scans'
_diffrn_radiation_monochromator graphite
_diffrn_radiation_source 'fine-focus sealed tube'
_diffrn_radiation_type MoK\a
_diffrn_radiation_wavelength 0.71073
_diffrn_reflns_av_R_equivalents 0.0513
_diffrn_reflns_av_sigmaI/netI 0.0442
_diffrn_reflns_limit_h_max 10
_diffrn_reflns_limit_h_min -10
_diffrn_reflns_limit_k_max 13
_diffrn_reflns_limit_k_min 0
_diffrn_reflns_limit_l_max 33
_diffrn_reflns_limit_l_min 0
_diffrn_reflns_number 19829
_diffrn_reflns_theta_full 26.37
_diffrn_reflns_theta_max 26.37
_diffrn_reflns_theta_min 2.40
_exptl_absorpt_coefficient_mu 2.700
_exptl_absorpt_correction_T_max 0.9480
_exptl_absorpt_correction_T_min 0.3573
_exptl_absorpt_correction_type SADABS
_exptl_crystal_colour red
_exptl_crystal_density_diffrn 2.004
_exptl_crystal_density_meas 0
_exptl_crystal_density_method 'not measured'
_exptl_crystal_description plate
_exptl_crystal_F_000 1408
_exptl_crystal_size_max 0.48
_exptl_crystal_size_mid 0.36
_exptl_crystal_size_min 0.02
_refine_diff_density_max 2.483
_refine_diff_density_min -1.844
_refine_diff_density_rms 0.230
_refine_ls_extinction_method none
_refine_ls_goodness_of_fit_ref 1.315
_refine_ls_hydrogen_treatment mixed
_refine_ls_matrix_type full
_refine_ls_number_parameters 233
_refine_ls_number_reflns 4928
_refine_ls_number_restraints 0
_refine_ls_restrained_S_all 1.315
_refine_ls_R_factor_all 0.0969
_refine_ls_R_factor_gt 0.0893
_refine_ls_shift/su_max 0.000
_refine_ls_shift/su_mean 0.000
_refine_ls_structure_factor_coef Fsqd
_refine_ls_weighting_details 'calc w=1/[\s^2^(Fo^2^)+(0.0568P)^2^+34.1237P] where P=(Fo^2^+2Fc^2^)/3'
_refine_ls_weighting_scheme calc
_refine_ls_wR_factor_gt 0.1903
_refine_ls_wR_factor_ref 0.1940
_reflns_number_gt 4437
_reflns_number_total 4928
_reflns_threshold_expression >2sigma(I)
_cod_data_source_file om060866zsi20060922_010829.cif
_cod_data_source_block sl13
_cod_depositor_comments
;
The following automatic conversions were performed:

'_symmetry_cell_setting' value 'Monoclinic' changed to 'monoclinic'
according to /home/saulius/struct/CIF-dictionaries/cif_core.dic
dictionary named 'cif_core.dic' version 2.4.1 from 2010-06-29.

Automatic conversion script
Id: cif_fix_values 1715 2011-07-08 13:25:40Z adriana 
;
_cod_original_sg_symbol_H-M P2(1)/n
_cod_database_code 4074580

loop_
_symmetry_equiv_pos_as_xyz
'x, y, z'
'-x+1/2, y+1/2, -z+1/2'
'-x, -y, -z'
'x-1/2, -y-1/2, z-1/2'

loop_
_atom_site_label
_atom_site_type_symbol
_atom_site_fract_x
_atom_site_fract_y
_atom_site_fract_z
_atom_site_U_iso_or_equiv
_atom_site_adp_type
_atom_site_occupancy
_atom_site_symmetry_multiplicity
_atom_site_calc_flag
_atom_site_refinement_flags
Ru1 Ru 1.00394(9) 0.08076(7) 0.43762(3) 0.0183(2) Uani 1 1 d .
S2 S 0.7410(3) 0.0534(3) 0.39331(10) 0.0306(6) Uani 1 1 d .
S3 S 1.0191(3) -0.0617(3) 0.37185(10) 0.0326(6) Uani 1 1 d .
Cl1 Cl 0.8513(3) 0.0768(2) 0.51048(9) 0.0279(5) Uani 1 1 d .
C1 C 1.1188(16) 0.2527(11) 0.4734(4) 0.039(3) Uani 1 1 d .
C2 C 1.2433(13) 0.1925(10) 0.4522(4) 0.034(3) Uani 1 1 d .
C3 C 1.1962(12) 0.1769(10) 0.3995(4) 0.030(2) Uani 1 1 d .
C4 C 1.0395(13) 0.2318(10) 0.3877(4) 0.031(2) Uani 1 1 d .
C5 C 0.9901(14) 0.2766(10) 0.4331(5) 0.037(3) Uani 1 1 d .
C6 C 1.127(2) 0.2928(14) 0.5273(5) 0.060(4) Uani 1 1 d .
H6A H 1.1551 0.2248 0.5497 0.090 Uiso 1 1 calc R
H6B H 1.0220 0.3247 0.5337 0.090 Uiso 1 1 calc R
H6C H 1.2092 0.3552 0.5337 0.090 Uiso 1 1 calc R
C7 C 1.4044(14) 0.1535(14) 0.4792(5) 0.056(4) Uani 1 1 d .
H7A H 1.4816 0.2196 0.4794 0.084 Uiso 1 1 calc R
H7B H 1.4447 0.0847 0.4617 0.084 Uiso 1 1 calc R
H7C H 1.3911 0.1312 0.5139 0.084 Uiso 1 1 calc R
C8 C 1.3054(15) 0.1255(13) 0.3634(5) 0.047(3) Uani 1 1 d .
H8A H 1.3429 0.0462 0.3751 0.070 Uiso 1 1 calc R
H8B H 1.3984 0.1783 0.3619 0.070 Uiso 1 1 calc R
H8C H 1.2456 0.1187 0.3298 0.070 Uiso 1 1 calc R
C9 C 0.9592(15) 0.2529(13) 0.3348(5) 0.046(3) Uani 1 1 d .
H9A H 0.8461 0.2751 0.3360 0.069 Uiso 1 1 calc R
H9B H 0.9644 0.1796 0.3149 0.069 Uiso 1 1 calc R
H9C H 1.0150 0.3175 0.3191 0.069 Uiso 1 1 calc R
C10 C 0.8405(18) 0.3502(12) 0.4379(6) 0.059(4) Uani 1 1 d .
H10A H 0.8612 0.4338 0.4299 0.088 Uiso 1 1 calc R
H10B H 0.8124 0.3446 0.4724 0.088 Uiso 1 1 calc R
H10C H 0.7510 0.3197 0.4144 0.088 Uiso 1 1 calc R
C11 C 0.8207(12) -0.0370(10) 0.3499(4) 0.027(2) Uani 1 1 d .
N11 N 0.7463(12) -0.0727(10) 0.3062(4) 0.041(2) Uani 1 1 d .
C12 C 0.5803(15) -0.0372(17) 0.2884(5) 0.061(4) Uani 1 1 d .
H12A H 0.5406 0.0178 0.3126 0.092 Uiso 1 1 calc R
H12B H 0.5113 -0.1082 0.2849 0.092 Uiso 1 1 calc R
H12C H 0.5781 0.0027 0.2557 0.092 Uiso 1 1 calc R
C13 C 0.8297(18) -0.1493(14) 0.2728(5) 0.053(4) Uani 1 1 d .
H13A H 0.8601 -0.1017 0.2446 0.080 Uiso 1 1 calc R
H13B H 0.7578 -0.2142 0.2598 0.080 Uiso 1 1 calc R
H13C H 0.9269 -0.1831 0.2916 0.080 Uiso 1 1 calc R
Sb1 Sb 0.36414(9) 0.59378(7) 0.35390(3) 0.0328(2) Uani 1 1 d .
Cl11 Cl 0.3900(5) 0.7774(3) 0.39768(15) 0.0617(10) Uani 1 1 d .
Cl12 Cl 0.6435(4) 0.6051(4) 0.34128(17) 0.0622(10) Uani 1 1 d .
Cl13 Cl 0.4326(6) 0.4881(5) 0.4306(2) 0.0906(17) Uani 1 1 d .
Cl14 Cl 0.3397(7) 0.4123(4) 0.3076(3) 0.105(2) Uani 1 1 d .
Cl15 Cl 0.0852(4) 0.5800(4) 0.36567(15) 0.0582(9) Uani 1 1 d .
Cl16 Cl 0.2896(6) 0.6992(5) 0.27785(14) 0.0830(15) Uani 1 1 d .

loop_
_atom_site_aniso_label
_atom_site_aniso_U_11
_atom_site_aniso_U_22
_atom_site_aniso_U_33
_atom_site_aniso_U_23
_atom_site_aniso_U_13
_atom_site_aniso_U_12
Ru1 0.0164(4) 0.0193(4) 0.0189(4) 0.0017(3) 0.0003(3) 0.0033(3)
S2 0.0162(11) 0.0448(16) 0.0304(13) -0.0061(12) 0.0016(10) 0.0010(11)
S3 0.0303(13) 0.0389(16) 0.0275(13) -0.0087(11) -0.0010(11) 0.0106(12)
Cl1 0.0259(11) 0.0330(13) 0.0254(12) 0.0049(10) 0.0050(9) 0.0145(10)
C1 0.055(7) 0.029(6) 0.031(6) 0.001(5) -0.002(5) -0.010(5)
C2 0.027(5) 0.033(6) 0.040(6) 0.012(5) -0.003(5) -0.004(5)
C3 0.020(5) 0.027(5) 0.041(6) 0.010(5) -0.006(4) -0.005(4)
C4 0.029(5) 0.032(6) 0.030(6) 0.009(5) -0.007(4) 0.000(5)
C5 0.028(6) 0.026(6) 0.058(8) 0.006(5) 0.010(5) 0.002(5)
C6 0.077(11) 0.057(9) 0.046(8) -0.014(7) 0.005(7) -0.031(8)
C7 0.025(6) 0.076(10) 0.061(9) 0.028(8) -0.023(6) -0.023(6)
C8 0.033(6) 0.051(8) 0.058(8) 0.012(6) 0.018(6) 0.004(6)
C9 0.033(6) 0.062(9) 0.041(7) 0.021(6) -0.007(5) -0.005(6)
C10 0.061(9) 0.028(7) 0.090(11) 0.014(7) 0.018(8) 0.019(6)
C11 0.025(5) 0.032(6) 0.024(5) -0.005(4) 0.003(4) -0.002(4)
N11 0.029(5) 0.058(7) 0.032(5) -0.014(5) -0.007(4) -0.007(5)
C12 0.033(7) 0.110(14) 0.038(7) -0.021(8) -0.008(6) -0.009(8)
C13 0.057(8) 0.069(10) 0.034(7) -0.019(7) 0.008(6) -0.007(7)
Sb1 0.0338(4) 0.0302(4) 0.0360(4) -0.0033(3) 0.0105(3) -0.0026(3)
Cl11 0.058(2) 0.051(2) 0.071(2) -0.0274(18) -0.0149(18) 0.0103(17)
Cl12 0.0382(17) 0.061(2) 0.092(3) -0.002(2) 0.0266(18) -0.0077(16)
Cl13 0.068(3) 0.106(4) 0.099(4) 0.071(3) 0.016(2) 0.022(3)
Cl14 0.094(3) 0.065(3) 0.171(5) -0.070(3) 0.082(4) -0.036(3)
Cl15 0.0339(16) 0.071(2) 0.073(2) -0.0086(19) 0.0178(16) -0.0013(16)
Cl16 0.084(3) 0.121(4) 0.039(2) 0.024(2) -0.0134(19) -0.035(3)

loop_
_atom_type_symbol
_atom_type_description
_atom_type_scat_dispersion_real
_atom_type_scat_dispersion_imag
_atom_type_scat_source
C C 0.0033 0.0016 'International Tables Vol C Tables 4.2.6.8 and 6.1.1.4'
H H 0.0000 0.0000 'International Tables Vol C Tables 4.2.6.8 and 6.1.1.4'
N N 0.0061 0.0033 'International Tables Vol C Tables 4.2.6.8 and 6.1.1.4'
S S 0.1246 0.1234 'International Tables Vol C Tables 4.2.6.8 and 6.1.1.4'
Cl Cl 0.1484 0.1585 'International Tables Vol C Tables 4.2.6.8 and 6.1.1.4'
Ru Ru -1.2594 0.8363 'International Tables Vol C Tables 4.2.6.8 and 6.1.1.4'
Sb Sb -0.5866 1.5461 'International Tables Vol C Tables 4.2.6.8 and 6.1.1.4'

loop_
_geom_angle_atom_site_label_1
_geom_angle_atom_site_label_2
_geom_angle_atom_site_label_3
_geom_angle
_geom_angle_site_symmetry_3
C4 Ru1 C5 37.7(4) .
C4 Ru1 C3 37.8(4) .
C5 Ru1 C3 62.5(4) .
C4 Ru1 C1 62.1(4) .
C5 Ru1 C1 37.7(4) .
C3 Ru1 C1 60.7(4) .
C4 Ru1 C2 61.3(4) .
C5 Ru1 C2 61.1(4) .
C3 Ru1 C2 36.1(4) .
C1 Ru1 C2 35.2(5) .
C4 Ru1 S3 92.5(3) .
C5 Ru1 S3 129.2(4) .
C3 Ru1 S3 83.4(3) .
C1 Ru1 S3 143.9(3) .
C2 Ru1 S3 111.2(3) .
C4 Ru1 S2 88.7(3) .
C5 Ru1 S2 93.5(3) .
C3 Ru1 S2 119.6(3) .
C1 Ru1 S2 128.8(3) .
C2 Ru1 S2 149.8(3) .
S3 Ru1 S2 70.88(10) .
C4 Ru1 Cl1 128.1(3) .
C5 Ru1 Cl1 91.9(3) .
C3 Ru1 Cl1 145.7(3) .
C1 Ru1 Cl1 85.1(3) .
C2 Ru1 Cl1 112.8(3) .
S3 Ru1 Cl1 130.59(11) .
S2 Ru1 Cl1 81.98(9) .
C4 Ru1 Cl1 143.0(3) 3_756
C5 Ru1 Cl1 139.6(3) 3_756
C3 Ru1 Cl1 105.4(3) 3_756
C1 Ru1 Cl1 102.0(3) 3_756
C2 Ru1 Cl1 86.2(3) 3_756
S3 Ru1 Cl1 82.75(9) 3_756
S2 Ru1 Cl1 123.29(10) 3_756
Cl1 Ru1 Cl1 78.79(9) 3_756
C11 S2 Ru1 90.3(4) .
C11 S3 Ru1 90.8(4) .
Ru1 Cl1 Ru1 101.21(9) 3_756
C2 C1 C5 107.7(10) .
C2 C1 C6 125.0(12) .
C5 C1 C6 127.1(13) .
C2 C1 Ru1 74.1(7) .
C5 C1 Ru1 67.0(6) .
C6 C1 Ru1 128.2(9) .
C1 C2 C3 108.8(10) .
C1 C2 C7 126.9(12) .
C3 C2 C7 124.2(12) .
C1 C2 Ru1 70.7(6) .
C3 C2 Ru1 68.9(6) .
C7 C2 Ru1 128.1(8) .
C2 C3 C4 107.6(10) .
C2 C3 C8 123.9(10) .
C4 C3 C8 128.2(10) .
C2 C3 Ru1 75.1(6) .
C4 C3 Ru1 68.3(6) .
C8 C3 Ru1 127.9(8) .
C5 C4 C3 108.0(9) .
C5 C4 C9 127.2(11) .
C3 C4 C9 124.1(11) .
C5 C4 Ru1 71.2(6) .
C3 C4 Ru1 73.9(6) .
C9 C4 Ru1 127.8(8) .
C4 C5 C1 107.9(10) .
C4 C5 C10 126.0(12) .
C1 C5 C10 125.7(13) .
C4 C5 Ru1 71.1(7) .
C1 C5 Ru1 75.3(7) .
C10 C5 Ru1 125.2(9) .
N11 C11 S3 126.2(9) .
N11 C11 S2 126.4(9) .
S3 C11 S2 107.2(5) .
C11 N11 C12 122.4(11) .
C11 N11 C13 120.5(10) .
C12 N11 C13 117.1(10) .
Cl11 Sb1 Cl16 89.60(17) .
Cl11 Sb1 Cl14 178.2(2) .
Cl16 Sb1 Cl14 88.8(2) .
Cl11 Sb1 Cl13 90.31(19) .
Cl16 Sb1 Cl13 178.67(17) .
Cl14 Sb1 Cl13 91.3(2) .
Cl11 Sb1 Cl15 91.47(14) .
Cl16 Sb1 Cl15 88.93(16) .
Cl14 Sb1 Cl15 89.27(15) .
Cl13 Sb1 Cl15 89.75(15) .
Cl11 Sb1 Cl12 89.35(14) .
Cl16 Sb1 Cl12 90.95(16) .
Cl14 Sb1 Cl12 89.90(15) .
Cl13 Sb1 Cl12 90.37(16) .
Cl15 Sb1 Cl12 179.16(15) .

loop_
_geom_bond_atom_site_label_1
_geom_bond_atom_site_label_2
_geom_bond_distance
_geom_bond_site_symmetry_2
Ru1 C4 2.172(11) .
Ru1 C5 2.174(11) .
Ru1 C3 2.246(11) .
Ru1 C1 2.285(11) .
Ru1 C2 2.327(11) .
Ru1 S3 2.364(3) .
Ru1 S2 2.367(3) .
Ru1 Cl1 2.424(3) .
Ru1 Cl1 2.447(2) 3_756
S2 C11 1.712(10) .
S3 C11 1.697(10) .
Cl1 Ru1 2.447(2) 3_756
C1 C2 1.396(18) .
C1 C5 1.443(16) .
C1 C6 1.489(17) .
C2 C3 1.418(16) .
C2 C7 1.499(15) .
C3 C4 1.432(14) .
C3 C8 1.501(17) .
C4 C5 1.403(17) .
C4 C9 1.500(14) .
C5 C10 1.498(17) .
C11 N11 1.309(13) .
N11 C12 1.453(16) .
N11 C13 1.455(16) .
Sb1 Cl11 2.339(3) .
Sb1 Cl16 2.348(4) .
Sb1 Cl14 2.351(4) .
Sb1 Cl13 2.357(4) .
Sb1 Cl15 2.366(3) .
Sb1 Cl12 2.373(3) .
